data_7160095
loop_
_publ_author_name
'Jahan, Kousar'
'Sood, Mehak'
'Jain, Osheen'
'Sahoo, Subash C.'
'Bharatam, Prasad V.'

_publ_section_title
;
 Directed regioselective arylation of
 imidazo[1,2-<i>a</i>]pyridine-3-carboxamides using Rh(III) catalysis.
;
_journal_issue 35
_journal_name_full 'Organic &amp; biomolecular chemistry'
_journal_page_first 7121
_journal_page_last 7127
_journal_paper_doi 10.1039/d4ob01166j
_journal_volume 22
_journal_year 2024
_chemical_formula_moiety 'C18 H19 N3 O3'
_chemical_formula_sum 'C18 H19 N3 O3'
_chemical_formula_weight 325.36
_space_group_crystal_system orthorhombic
_space_group_IT_number 19
_space_group_name_Hall 'P 2ac 2ab'
_space_group_name_H-M_alt 'P 21 21 21'
_atom_sites_solution_hydrogens geom
_audit_creation_date 2024-07-29
_audit_creation_method
;
Olex2 1.5
(compiled 2024.02.16 svn.r378c4104 for OlexSys, GUI svn.r6928)
;
_audit_update_record
;
2024-07-29 deposited with the CCDC.	2024-08-08 downloaded from the CCDC.
;
_cell_angle_alpha 90
_cell_angle_beta 90
_cell_angle_gamma 90
_cell_formula_units_Z 4
_cell_length_a 6.4420(2)
_cell_length_b 14.9737(5)
_cell_length_c 17.2226(7)
_cell_measurement_reflns_used 6590
_cell_measurement_temperature 293(2)
_cell_measurement_theta_max 24.3340
_cell_measurement_theta_min 3.4340
_cell_volume 1661.30(10)
_computing_cell_refinement 'CrysAlisPro 1.171.39.31d (Rigaku OD, 2017)'
_computing_data_collection 'CrysAlisPro 1.171.39.31d (Rigaku OD, 2017)'
_computing_data_reduction 'CrysAlisPro 1.171.39.31d (Rigaku OD, 2017)'
_computing_molecular_graphics 'Olex2 1.5 (Dolomanov et al., 2009)'
_computing_publication_material 'Olex2 1.5 (Dolomanov et al., 2009)'
_computing_structure_refinement 'SHELXL 2017/1 (Sheldrick, 2015)'
_computing_structure_solution 'ShelXT (Sheldrick, 2015)'
_diffrn_ambient_temperature 293(2)
_diffrn_detector_type HyPix3000
_diffrn_measured_fraction_theta_full 0.997
_diffrn_measured_fraction_theta_max 0.997
_diffrn_measurement_details
;
List of Runs (angles in degrees, time in seconds):

  # Type    Start    End  Width  t~exp~   \w     \q     \k     \f   Frames
#--------------------------------------------------------------------------
  1  \w    -63.00 -38.00   0.50   10.00    --   -9.79 149.00 -89.00   50
  2  \w    -54.00 -29.00   0.50   10.00    --   -9.79 124.00 106.00   50
  3  \w      6.00  31.00   0.50   10.00    --   10.07-124.00  26.00   50
  4  \w     20.00  45.00   0.50   10.00    --   10.07-149.00-136.00   50
  5  \w    -23.00  54.00   0.50   10.00    --   -9.79  38.00 150.00  154
  6  \w    -62.00   8.00   0.50   10.00    --   -9.79 -57.00 -60.00  140
  7  \w    -22.00  54.00   0.50   10.00    --   -9.79  38.00-120.00  152
  8  \w      1.00  29.00   0.50   10.00    --   10.07  77.00  60.00   56
  9  \w     35.00  73.00   0.50   10.00    --   10.07  38.00 -90.00   76
 10  \w     34.00  60.00   0.50   10.00    --   10.07  77.00  60.00   52
 11  \w    -14.00  72.00   0.50   10.00    --   10.07  77.00  30.00  172
 12  \w     23.00  58.00   0.50   10.00    --   10.07-125.00 -30.00   70
;
_diffrn_measurement_device 'four-circle diffractometer'
_diffrn_measurement_device_type 'SuperNova, Single source at offset/far, HyPix3000'
_diffrn_measurement_method '\w scans'
_diffrn_radiation_probe x-ray
_diffrn_radiation_type MoK\a
_diffrn_radiation_wavelength 0.71073
_diffrn_reflns_av_R_equivalents 0.0616
_diffrn_reflns_av_unetI/netI 0.0598
_diffrn_reflns_Laue_measured_fraction_full 0.997
_diffrn_reflns_Laue_measured_fraction_max 0.997
_diffrn_reflns_limit_h_max 7
_diffrn_reflns_limit_h_min -8
_diffrn_reflns_limit_k_max 18
_diffrn_reflns_limit_k_min -18
_diffrn_reflns_limit_l_max 21
_diffrn_reflns_limit_l_min -18
_diffrn_reflns_number 16477
_diffrn_reflns_point_group_measured_fraction_full 0.994
_diffrn_reflns_point_group_measured_fraction_max 0.990
_diffrn_reflns_theta_full 25.242
_diffrn_reflns_theta_max 26.372
_diffrn_reflns_theta_min 3.376
_diffrn_source 'microfocused selaed tube'
_diffrn_source_type supernova
_exptl_absorpt_coefficient_mu 0.090
_exptl_absorpt_correction_T_max 1.00000
_exptl_absorpt_correction_T_min 0.55723
_exptl_absorpt_correction_type multi-scan
_exptl_absorpt_process_details
;
CrysAlisPro 1.171.39.31d (Rigaku Oxford Diffraction, 2017)
Empirical absorption correction using spherical harmonics,
 implemented in SCALE3 ABSPACK scaling algorithm.
;
_exptl_crystal_colour colourless
_exptl_crystal_colour_primary colourless
_exptl_crystal_density_diffrn 1.301
_exptl_crystal_description block
_exptl_crystal_F_000 688
_exptl_crystal_size_max 0.03
_exptl_crystal_size_mid 0.025
_exptl_crystal_size_min 0.018
_refine_diff_density_max 0.135
_refine_diff_density_min -0.201
_refine_diff_density_rms 0.041
_refine_ls_abs_structure_details
;
 Flack x determined using 722 quotients [(I+)-(I-)]/[(I+)+(I-)]
 (Parsons, Flack and Wagner, Acta Cryst. B69 (2013) 249-259).
;
_refine_ls_abs_structure_Flack 0.4(10)
_refine_ls_extinction_method none
_refine_ls_goodness_of_fit_ref 1.007
_refine_ls_hydrogen_treatment constr
_refine_ls_matrix_type full
_refine_ls_number_parameters 221
_refine_ls_number_reflns 3362
_refine_ls_number_restraints 0
_refine_ls_restrained_S_all 1.007
_refine_ls_R_factor_all 0.0801
_refine_ls_R_factor_gt 0.0504
_refine_ls_shift/su_max 0.000
_refine_ls_shift/su_mean 0.000
_refine_ls_structure_factor_coef Fsqd
_refine_ls_weighting_details 'w=1/[\s^2^(Fo^2^)+(0.0603P)^2^] where P=(Fo^2^+2Fc^2^)/3'
_refine_ls_weighting_scheme calc
_refine_ls_wR_factor_gt 0.1071
_refine_ls_wR_factor_ref 0.1213
_reflns_Friedel_coverage 0.710
_reflns_Friedel_fraction_full 0.990
_reflns_Friedel_fraction_max 0.980
_reflns_number_gt 2304
_reflns_number_total 3362
_reflns_threshold_expression 'I > 2\s(I)'
_cod_data_source_file d4ob01166j2.cif
_cod_data_source_block scs-ksl-niper
_cod_depositor_comments 'Adding full bibliography for 7160095.cif.'
_cod_original_cell_volume 1661.31(11)
_cod_database_code 7160095
_shelx_shelxl_version_number 2017/1
_shelx_space_group_comment
;
The symmetry employed for this shelxl refinement is uniquely defined
by the following loop, which should always be used as a source of
symmetry information in preference to the above space-group names.
They are only intended as comments.
;
_olex2_refinement_description
;
1. Fixed Uiso
 At 1.2 times of:
  All C(H) groups, All N(H) groups
 At 1.5 times of:
  All C(H,H,H) groups
2.a Aromatic/amide H refined with riding coordinates:
 N3(H3), C12(H12), C11(H11), C3(H3A), C4(H4), C8(H8), C9(H9)
2.b Idealised Me refined as rotating group:
 C18(H18A,H18B,H18C), C17(H17A,H17B,H17C), C13(H13A,H13B,H13C), C6(H6A,H6B,H6C)
;
_olex2_submission_special_instructions 'No special instructions were received'
_oxdiff_exptl_absorpt_empirical_details
;
Empirical correction (ABSPACK) includes:
- Absorption correction using spherical harmonics
- Frame scaling
;

loop_
_space_group_symop_operation_xyz
'x, y, z'
'-x+1/2, -y, z+1/2'
'-x, y+1/2, -z+1/2'
'x+1/2, -y+1/2, -z'

loop_
_atom_site_label
_atom_site_type_symbol
_atom_site_fract_x
_atom_site_fract_y
_atom_site_fract_z
_atom_site_U_iso_or_equiv
_atom_site_adp_type
_atom_site_occupancy
_atom_site_site_symmetry_order
_atom_site_calc_flag
_atom_site_refinement_flags_posn
_atom_site_refinement_flags_adp
_atom_site_refinement_flags_occupancy
_atom_site_disorder_assembly
_atom_site_disorder_group
O1 O -0.5050(4) -0.20574(15) -0.74660(14) 0.0502(6) Uani 1 1 d . . . . .
O2 O -0.7308(4) -0.07715(14) -0.67160(14) 0.0550(7) Uani 1 1 d . . . . .
N1 N -0.4533(4) -0.37168(16) -0.63144(14) 0.0340(6) Uani 1 1 d . . . . .
N2 N -0.2297(4) -0.33761(18) -0.53492(14) 0.0395(7) Uani 1 1 d . . . . .
O3 O -1.0771(4) -0.30264(18) -0.92041(13) 0.0672(8) Uani 1 1 d . . . . .
N3 N -0.6687(4) -0.15758(17) -0.63781(16) 0.0446(7) Uani 1 1 d . . . . .
H3 H -0.710701 -0.171940 -0.592084 0.053 Uiso 1 1 calc R U . . .
C16 C -0.5423(5) -0.2123(2) -0.67781(19) 0.0362(7) Uani 1 1 d . . . . .
C15 C -0.4444(5) -0.27866(19) -0.62529(18) 0.0339(7) Uani 1 1 d . . . . .
C14 C -0.3074(5) -0.2605(2) -0.56682(18) 0.0356(8) Uani 1 1 d . . . . .
C1 C -0.3185(5) -0.4045(2) -0.57494(17) 0.0355(8) Uani 1 1 d . . . . .
C5 C -0.5683(5) -0.4287(2) -0.67875(19) 0.0397(8) Uani 1 1 d . . . . .
C2 C -0.2864(5) -0.4965(2) -0.56633(19) 0.0428(9) Uani 1 1 d . . . . .
C7 C -0.7077(5) -0.3928(2) -0.73924(18) 0.0392(8) Uani 1 1 d . . . . .
C12 C -0.8904(5) -0.3472(2) -0.7229(2) 0.0437(8) Uani 1 1 d . . . . .
H12 H -0.926289 -0.336607 -0.671410 0.052 Uiso 1 1 calc R U . . .
C10 C -0.9665(5) -0.3322(2) -0.8575(2) 0.0469(8) Uani 1 1 d . . . . .
C11 C -1.0201(5) -0.3172(2) -0.78122(19) 0.0446(8) Uani 1 1 d . . . . .
H11 H -1.142264 -0.287110 -0.769093 0.054 Uiso 1 1 calc R U . . .
C18 C -0.2393(5) -0.1710(2) -0.5381(2) 0.0464(9) Uani 1 1 d . . . . .
H18A H -0.090572 -0.167505 -0.539627 0.070 Uiso 1 1 calc R U . . .
H18B H -0.286403 -0.162750 -0.485750 0.070 Uiso 1 1 calc R U . . .
H18C H -0.297221 -0.125265 -0.570643 0.070 Uiso 1 1 calc R U . . .
C3 C -0.3975(6) -0.5515(2) -0.6136(2) 0.0539(10) Uani 1 1 d . . . . .
H3A H -0.380351 -0.612932 -0.609340 0.065 Uiso 1 1 calc R U . . .
C4 C -0.5374(6) -0.5176(2) -0.6687(2) 0.0526(10) Uani 1 1 d . . . . .
H4 H -0.611571 -0.557471 -0.699359 0.063 Uiso 1 1 calc R U . . .
C8 C -0.6621(6) -0.4099(2) -0.8166(2) 0.0512(10) Uani 1 1 d . . . . .
H8 H -0.542926 -0.441829 -0.829090 0.061 Uiso 1 1 calc R U . . .
C9 C -0.7895(6) -0.3805(3) -0.8749(2) 0.0588(10) Uani 1 1 d . . . . .
H9 H -0.756881 -0.393101 -0.926339 0.071 Uiso 1 1 calc R U . . .
C17 C -0.9159(6) -0.0876(3) -0.7163(3) 0.0707(12) Uani 1 1 d . . . . .
H17A H -1.024653 -0.110355 -0.683783 0.106 Uiso 1 1 calc R U . . .
H17B H -0.890732 -0.128579 -0.758114 0.106 Uiso 1 1 calc R U . . .
H17C H -0.956681 -0.030732 -0.737138 0.106 Uiso 1 1 calc R U . . .
C13 C -1.2475(6) -0.2444(3) -0.9070(2) 0.0719(12) Uani 1 1 d . . . . .
H13A H -1.346857 -0.273429 -0.874015 0.108 Uiso 1 1 calc R U . . .
H13B H -1.311754 -0.229579 -0.955621 0.108 Uiso 1 1 calc R U . . .
H13C H -1.198976 -0.190834 -0.882333 0.108 Uiso 1 1 calc R U . . .
C6 C -0.1307(6) -0.5291(3) -0.5083(2) 0.0649(12) Uani 1 1 d . . . . .
H6A H -0.173578 -0.511909 -0.457080 0.097 Uiso 1 1 calc R U . . .
H6B H 0.002393 -0.503364 -0.519512 0.097 Uiso 1 1 calc R U . . .
H6C H -0.121234 -0.593033 -0.511186 0.097 Uiso 1 1 calc R U . . .

loop_
_atom_site_aniso_label
_atom_site_aniso_U_11
_atom_site_aniso_U_22
_atom_site_aniso_U_33
_atom_site_aniso_U_23
_atom_site_aniso_U_13
_atom_site_aniso_U_12
O1 0.0648(16) 0.0475(14) 0.0383(14) 0.0074(11) 0.0049(13) 0.0049(12)
O2 0.0644(17) 0.0360(13) 0.0645(16) 0.0062(12) -0.0111(15) 0.0116(12)
N1 0.0373(14) 0.0314(15) 0.0332(15) -0.0029(12) -0.0014(12) 0.0030(11)
N2 0.0408(15) 0.0359(15) 0.0418(15) -0.0016(13) -0.0060(13) 0.0038(13)
O3 0.0642(17) 0.093(2) 0.0439(15) 0.0025(14) -0.0056(13) 0.0278(15)
N3 0.0536(17) 0.0347(15) 0.0454(17) 0.0068(14) 0.0015(14) 0.0131(14)
C16 0.0409(18) 0.0323(17) 0.035(2) 0.0001(15) 0.0009(16) 0.0007(15)
C15 0.0395(18) 0.0266(17) 0.0356(19) 0.0022(14) 0.0032(15) 0.0028(14)
C14 0.0333(17) 0.0325(18) 0.041(2) -0.0009(15) 0.0002(15) 0.0011(14)
C1 0.0367(18) 0.0351(18) 0.0346(19) 0.0007(16) 0.0023(15) 0.0059(15)
C5 0.043(2) 0.039(2) 0.0369(19) -0.0060(15) -0.0018(17) -0.0004(15)
C2 0.050(2) 0.0342(19) 0.044(2) 0.0031(16) -0.0051(17) 0.0045(16)
C7 0.044(2) 0.0364(18) 0.038(2) -0.0050(15) -0.0016(16) -0.0003(15)
C12 0.047(2) 0.047(2) 0.0363(19) -0.0084(17) 0.0032(16) 0.0015(16)
C10 0.048(2) 0.054(2) 0.0379(19) -0.0034(18) -0.0048(17) 0.0042(19)
C11 0.0408(19) 0.049(2) 0.044(2) -0.0053(18) -0.0005(17) 0.0049(17)
C18 0.045(2) 0.0357(19) 0.059(2) -0.0015(17) -0.0080(18) 0.0001(17)
C3 0.070(3) 0.033(2) 0.059(2) 0.0009(18) -0.005(2) 0.0055(18)
C4 0.065(2) 0.038(2) 0.055(2) -0.0072(18) -0.010(2) 0.0003(18)
C8 0.050(2) 0.063(2) 0.041(2) -0.0060(19) 0.0022(18) 0.0183(19)
C9 0.059(2) 0.082(3) 0.036(2) -0.008(2) 0.0035(19) 0.019(2)
C17 0.059(3) 0.073(3) 0.079(3) 0.014(2) -0.016(2) 0.017(2)
C13 0.067(3) 0.086(3) 0.062(3) 0.004(2) -0.005(2) 0.025(3)
C6 0.074(3) 0.043(2) 0.078(3) 0.007(2) -0.020(2) 0.013(2)

loop_
_atom_type_symbol
_atom_type_description
_atom_type_scat_dispersion_real
_atom_type_scat_dispersion_imag
_atom_type_scat_source
C C 0.0033 0.0016 'International Tables Vol C Tables 4.2.6.8 and 6.1.1.4'
H H 0.0000 0.0000 'International Tables Vol C Tables 4.2.6.8 and 6.1.1.4'
N N 0.0061 0.0033 'International Tables Vol C Tables 4.2.6.8 and 6.1.1.4'
O O 0.0106 0.0060 'International Tables Vol C Tables 4.2.6.8 and 6.1.1.4'

loop_
_geom_angle_atom_site_label_1
_geom_angle_atom_site_label_2
_geom_angle_atom_site_label_3
_geom_angle
_geom_angle_site_symmetry_1
_geom_angle_site_symmetry_3
_geom_angle_publ_flag
N3 O2 C17 111.7(2) . . ?
C1 N1 C15 105.9(2) . . ?
C5 N1 C15 132.6(3) . . ?
C5 N1 C1 121.5(3) . . ?
C1 N2 C14 105.4(2) . . ?
C10 O3 C13 118.1(3) . . ?
O2 N3 H3 120.5 . . ?
C16 N3 O2 119.0(3) . . ?
C16 N3 H3 120.5 . . ?
O1 C16 N3 124.8(3) . . ?
O1 C16 C15 124.4(3) . . ?
N3 C16 C15 110.7(3) . . ?
N1 C15 C16 127.1(3) . . ?
C14 C15 N1 106.3(3) . . ?
C14 C15 C16 126.2(3) . . ?
N2 C14 C18 121.0(3) . . ?
C15 C14 N2 111.3(3) . . ?
C15 C14 C18 127.7(3) . . ?
N1 C1 C2 120.9(3) . . ?
N2 C1 N1 111.1(3) . . ?
N2 C1 C2 128.0(3) . . ?
N1 C5 C7 120.8(3) . . ?
C4 C5 N1 116.6(3) . . ?
C4 C5 C7 122.5(3) . . ?
C1 C2 C6 119.4(3) . . ?
C3 C2 C1 116.9(3) . . ?
C3 C2 C6 123.7(3) . . ?
C12 C7 C5 123.5(3) . . ?
C8 C7 C5 118.8(3) . . ?
C8 C7 C12 117.7(3) . . ?
C7 C12 H12 119.2 . . ?
C11 C12 C7 121.7(3) . . ?
C11 C12 H12 119.2 . . ?
O3 C10 C11 124.8(3) . . ?
O3 C10 C9 115.2(3) . . ?
C11 C10 C9 119.9(3) . . ?
C12 C11 H11 120.4 . . ?
C10 C11 C12 119.2(3) . . ?
C10 C11 H11 120.4 . . ?
C14 C18 H18A 109.5 . . ?
C14 C18 H18B 109.5 . . ?
C14 C18 H18C 109.5 . . ?
H18A C18 H18B 109.5 . . ?
H18A C18 H18C 109.5 . . ?
H18B C18 H18C 109.5 . . ?
C2 C3 H3A 119.2 . . ?
C2 C3 C4 121.6(3) . . ?
C4 C3 H3A 119.2 . . ?
C5 C4 C3 122.4(3) . . ?
C5 C4 H4 118.8 . . ?
C3 C4 H4 118.8 . . ?
C7 C8 H8 119.4 . . ?
C9 C8 C7 121.2(3) . . ?
C9 C8 H8 119.4 . . ?
C10 C9 H9 119.9 . . ?
C8 C9 C10 120.2(3) . . ?
C8 C9 H9 119.9 . . ?
O2 C17 H17A 109.5 . . ?
O2 C17 H17B 109.5 . . ?
O2 C17 H17C 109.5 . . ?
H17A C17 H17B 109.5 . . ?
H17A C17 H17C 109.5 . . ?
H17B C17 H17C 109.5 . . ?
O3 C13 H13A 109.5 . . ?
O3 C13 H13B 109.5 . . ?
O3 C13 H13C 109.5 . . ?
H13A C13 H13B 109.5 . . ?
H13A C13 H13C 109.5 . . ?
H13B C13 H13C 109.5 . . ?
C2 C6 H6A 109.5 . . ?
C2 C6 H6B 109.5 . . ?
C2 C6 H6C 109.5 . . ?
H6A C6 H6B 109.5 . . ?
H6A C6 H6C 109.5 . . ?
H6B C6 H6C 109.5 . . ?

loop_
_geom_bond_atom_site_label_1
_geom_bond_atom_site_label_2
_geom_bond_distance
_geom_bond_site_symmetry_2
_geom_bond_publ_flag
O1 C16 1.213(3) . ?
O2 N3 1.396(3) . ?
O2 C17 1.428(4) . ?
N1 C15 1.398(4) . ?
N1 C1 1.394(4) . ?
N1 C5 1.393(4) . ?
N2 C14 1.373(4) . ?
N2 C1 1.344(4) . ?
O3 C10 1.370(4) . ?
O3 C13 1.421(4) . ?
N3 H3 0.8600 . ?
N3 C16 1.345(4) . ?
C16 C15 1.484(4) . ?
C15 C14 1.366(4) . ?
C14 C18 1.495(4) . ?
C1 C2 1.401(4) . ?
C5 C7 1.477(4) . ?
C5 C4 1.357(5) . ?
C2 C3 1.361(5) . ?
C2 C6 1.497(4) . ?
C7 C12 1.389(4) . ?
C7 C8 1.388(4) . ?
C12 H12 0.9300 . ?
C12 C11 1.382(4) . ?
C10 C11 1.377(4) . ?
C10 C9 1.383(5) . ?
C11 H11 0.9300 . ?
C18 H18A 0.9600 . ?
C18 H18B 0.9600 . ?
C18 H18C 0.9600 . ?
C3 H3A 0.9300 . ?
C3 C4 1.403(5) . ?
C4 H4 0.9300 . ?
C8 H8 0.9300 . ?
C8 C9 1.368(5) . ?
C9 H9 0.9300 . ?
C17 H17A 0.9600 . ?
C17 H17B 0.9600 . ?
C17 H17C 0.9600 . ?
C13 H13A 0.9600 . ?
C13 H13B 0.9600 . ?
C13 H13C 0.9600 . ?
C6 H6A 0.9600 . ?
C6 H6B 0.9600 . ?
C6 H6C 0.9600 . ?

loop_
_geom_torsion_atom_site_label_1
_geom_torsion_atom_site_label_2
_geom_torsion_atom_site_label_3
_geom_torsion_atom_site_label_4
_geom_torsion
_geom_torsion_site_symmetry_1
_geom_torsion_site_symmetry_2
_geom_torsion_site_symmetry_3
_geom_torsion_site_symmetry_4
_geom_torsion_publ_flag
O1 C16 C15 N1 -60.2(5) . . . . ?
O1 C16 C15 C14 111.3(4) . . . . ?
O2 N3 C16 O1 -13.7(5) . . . . ?
O2 N3 C16 C15 162.9(3) . . . . ?
N1 C15 C14 N2 -0.5(4) . . . . ?
N1 C15 C14 C18 178.6(3) . . . . ?
N1 C1 C2 C3 -2.1(5) . . . . ?
N1 C1 C2 C6 176.3(3) . . . . ?
N1 C5 C7 C12 -69.4(4) . . . . ?
N1 C5 C7 C8 114.7(4) . . . . ?
N1 C5 C4 C3 0.1(5) . . . . ?
N2 C1 C2 C3 179.3(3) . . . . ?
N2 C1 C2 C6 -2.3(5) . . . . ?
O3 C10 C11 C12 -177.1(3) . . . . ?
O3 C10 C9 C8 177.0(3) . . . . ?
N3 C16 C15 N1 123.1(3) . . . . ?
N3 C16 C15 C14 -65.3(4) . . . . ?
C16 C15 C14 N2 -173.5(3) . . . . ?
C16 C15 C14 C18 5.6(5) . . . . ?
C15 N1 C1 N2 0.3(3) . . . . ?
C15 N1 C1 C2 -178.5(3) . . . . ?
C15 N1 C5 C7 3.2(5) . . . . ?
C15 N1 C5 C4 -179.8(3) . . . . ?
C14 N2 C1 N1 -0.6(3) . . . . ?
C14 N2 C1 C2 178.1(3) . . . . ?
C1 N1 C15 C16 173.0(3) . . . . ?
C1 N1 C15 C14 0.1(3) . . . . ?
C1 N1 C5 C7 -179.0(3) . . . . ?
C1 N1 C5 C4 -2.0(4) . . . . ?
C1 N2 C14 C15 0.7(3) . . . . ?
C1 N2 C14 C18 -178.5(3) . . . . ?
C1 C2 C3 C4 0.2(5) . . . . ?
C5 N1 C15 C16 -8.9(5) . . . . ?
C5 N1 C15 C14 178.2(3) . . . . ?
C5 N1 C1 N2 -178.0(3) . . . . ?
C5 N1 C1 C2 3.1(4) . . . . ?
C5 C7 C12 C11 -177.9(3) . . . . ?
C5 C7 C8 C9 178.0(3) . . . . ?
C2 C3 C4 C5 0.8(6) . . . . ?
C7 C5 C4 C3 176.9(3) . . . . ?
C7 C12 C11 C10 -0.4(5) . . . . ?
C7 C8 C9 C10 0.6(6) . . . . ?
C12 C7 C8 C9 1.9(5) . . . . ?
C11 C10 C9 C8 -3.0(6) . . . . ?
C4 C5 C7 C12 113.8(4) . . . . ?
C4 C5 C7 C8 -62.0(5) . . . . ?
C8 C7 C12 C11 -2.0(5) . . . . ?
C9 C10 C11 C12 3.0(5) . . . . ?
C17 O2 N3 C16 88.8(4) . . . . ?
C13 O3 C10 C11 6.9(5) . . . . ?
C13 O3 C10 C9 -173.2(3) . . . . ?
C6 C2 C3 C4 -178.1(3) . . . . ?
